data_7041874
loop_
_publ_author_name
'Sch\"afer, Bernhard'
'Bauer, Thomas'
'Faus, Isabelle'
'Wolny, Juliusz A.'
'Dahms, Fabian'
'Fuhr, Olaf'
'Lebedkin, Sergei'
'Wille, Hans-Christian'
'Schlage, Kai'
'Chevalier, Katharina'
'Rupp, Fabian'
'Diller, Rolf'
'Sch\"unemann, Volker'
'Kappes, Manfred M.'
'Ruben, Mario'

_publ_section_title
;
 A luminescent Pt2Fe spin crossover complex.
;
_journal_issue 7
_journal_name_full 'Dalton transactions (Cambridge, England : 2003)'
_journal_page_first 2289
_journal_page_last 2302
_journal_paper_doi 10.1039/c6dt04360g
_journal_volume 46
_journal_year 2017
_chemical_formula_moiety 'C40 H43 N8 Pt, F6 P, 2(C2 H3 N)'
_chemical_formula_sum 'C44 H49 F6 N10 P Pt'
_chemical_formula_weight 1057.98
_chemical_name_systematic
;
 ?
;
_space_group_crystal_system monoclinic
_space_group_IT_number 11
_space_group_name_Hall '-P 2yb'
_space_group_name_H-M_alt 'P 1 21/m 1'
_symmetry_space_group_name_Hall '-P 2yb'
_symmetry_space_group_name_H-M 'P 1 21/m 1'
_atom_sites_solution_hydrogens geom
_atom_sites_solution_primary direct
_audit_creation_date 2016-12-19
_audit_creation_method
;
Olex2 1.2
(compiled 2016.11.30 svn.r3356 for OlexSys, GUI svn.r5269)
;
_audit_update_record
;
2016-12-22 deposited with the CCDC.
2017-01-12 downloaded from the CCDC.
;
_cell_angle_alpha 90
_cell_angle_beta 113.216(4)
_cell_angle_gamma 90
_cell_formula_units_Z 2
_cell_length_a 17.3199(10)
_cell_length_b 6.7600(3)
_cell_length_c 21.6583(12)
_cell_measurement_reflns_used 22820
_cell_measurement_temperature 180.15
_cell_measurement_theta_max 26.15
_cell_measurement_theta_min 2.35
_cell_volume 2330.5(2)
_computing_molecular_graphics 'Olex2 (Dolomanov et al., 2009)'
_computing_publication_material 'Olex2 (Dolomanov et al., 2009)'
_computing_structure_refinement 'ShelXL (Sheldrick, 2015)'
_computing_structure_solution 'ShelXS (Sheldrick, 2008)'
_diffrn_ambient_temperature 180.15
_diffrn_detector 'image plate (34 cm diameter)'
_diffrn_detector_area_resol_mean 6.67
_diffrn_detector_type STOE
_diffrn_measured_fraction_theta_full 0.967
_diffrn_measured_fraction_theta_max 0.967
_diffrn_measurement_device '2-circle goniometer'
_diffrn_measurement_device_type 'STOE IPDS 2T'
_diffrn_measurement_method 'rotation method'
_diffrn_radiation_collimation '0.5 mm diameter, monocapillary'
_diffrn_radiation_monochromator 'plane graphite'
_diffrn_radiation_polarisn_norm 0
_diffrn_radiation_type 'Mo K\a'
_diffrn_radiation_wavelength 0.71073
_diffrn_reflns_av_R_equivalents 0.0311
_diffrn_reflns_av_unetI/netI 0.0267
_diffrn_reflns_Laue_measured_fraction_full 0.967
_diffrn_reflns_Laue_measured_fraction_max 0.967
_diffrn_reflns_limit_h_max 20
_diffrn_reflns_limit_h_min -20
_diffrn_reflns_limit_k_max 7
_diffrn_reflns_limit_k_min -8
_diffrn_reflns_limit_l_max 18
_diffrn_reflns_limit_l_min -26
_diffrn_reflns_number 9533
_diffrn_reflns_point_group_measured_fraction_full 0.967
_diffrn_reflns_point_group_measured_fraction_max 0.967
_diffrn_reflns_theta_full 25.242
_diffrn_reflns_theta_max 25.500
_diffrn_reflns_theta_min 2.559
_diffrn_source 'sealed X-ray tube, 12 x 0.4 mm long-fine focus'
_diffrn_source_current 40
_diffrn_source_power 2.000
_diffrn_source_voltage 50
_exptl_absorpt_coefficient_mu 3.107
_exptl_absorpt_correction_T_max 0.6926
_exptl_absorpt_correction_T_min 0.5938
_exptl_absorpt_correction_type integration
_exptl_crystal_colour orange
_exptl_crystal_colour_primary orange
_exptl_crystal_density_diffrn 1.508
_exptl_crystal_description plate
_exptl_crystal_F_000 1016
_exptl_crystal_size_max 0.19
_exptl_crystal_size_mid 0.18
_exptl_crystal_size_min 0.07
_refine_diff_density_max 3.702
_refine_diff_density_min -1.467
_refine_diff_density_rms 0.158
_refine_ls_extinction_coef 0.0039(6)
_refine_ls_extinction_expression Fc^*^=kFc[1+0.001xFc^2^\l^3^/sin(2\q)]^-1/4^
_refine_ls_extinction_method SHELXL
_refine_ls_goodness_of_fit_ref 1.102
_refine_ls_hydrogen_treatment constr
_refine_ls_matrix_type full
_refine_ls_number_parameters 347
_refine_ls_number_reflns 4574
_refine_ls_number_restraints 3
_refine_ls_restrained_S_all 1.103
_refine_ls_R_factor_all 0.0525
_refine_ls_R_factor_gt 0.0490
_refine_ls_shift/su_max 0.001
_refine_ls_shift/su_mean 0.000
_refine_ls_structure_factor_coef Fsqd
_refine_ls_weighting_details 'w=1/[\s^2^(Fo^2^)+(0.0625P)^2^+15.5520P] where P=(Fo^2^+2Fc^2^)/3'
_refine_ls_weighting_scheme calc
_refine_ls_wR_factor_gt 0.1254
_refine_ls_wR_factor_ref 0.1273
_reflns_Friedel_coverage 0.000
_reflns_number_gt 4322
_reflns_number_total 4574
_reflns_threshold_expression 'I > 2\s(I)'
_cod_data_source_file c6dt04360g2.cif
_cod_data_source_block bsk-30_sq
_cod_depositor_comments 'Adding full bibliography for 7041874--7041876.cif.'
_cod_database_code 7041874
_shelxl_version_number 2013-4
_shelx_space_group_comment
;
The symmetry employed for this shelxl refinement is uniquely defined
by the following loop, which should always be used as a source of
symmetry information in preference to the above space-group names.
They are only intended as comments.
;
_olex2_refinement_description
;
1. Fixed Uiso
 At 1.2 times of:
  All C(H) groups, {H30A,H30B,H30C} of C30, {H31A,H31B,H31C} of C31, {H33A,
  H33B,H33C} of C33, {H34A,H34B,H34C} of C34, {H37A,H37B,H37C} of C37, {H36A,
  H36B,H36C} of C36
 At 1.5 times of:
  {H39A,H39B,H39C} of C39
2. Rigid body (RIGU) restrains
 C1, C2
 with sigma for 1-2 distances of 0.004 and sigma for 1-3 distances of 0.004
3. Others
 Fixed Sof: H30A(0.5) H30B(0.5) H30C(0.5) H33A(0.5) H33B(0.5) H33C(0.5)
 H36A(0.5) H36B(0.5) H36C(0.5) H39A(0.5) H39B(0.5) H39C(0.5)
4.a Me refined with riding coordinates:
 C33(H33A,H33B,H33C)
4.b Aromatic/amide H refined with riding coordinates:
 C3(H3), C4(H4), C5(H5), C7(H7), C9(H9), C11(H11), C12(H12), C13(H13),
 C14(H14), C15(H15), C17(H17), C20(H20), C22(H22), C25(H25), C27(H27), C28(H28)
4.c Idealised Me refined as rotating group:
 C30(H30A,H30B,H30C), C31(H31A,H31B,H31C), C34(H34A,H34B,H34C), C36(H36A,H36B,
 H36C), C37(H37A,H37B,H37C), C39(H39A,H39B,H39C)
;
_olex2_submission_special_instructions 'No special instructions were received'

loop_
_space_group_symop_operation_xyz
'x, y, z'
'-x, y+1/2, -z'
'-x, -y, -z'
'x, -y-1/2, z'

loop_
_atom_site_label
_atom_site_type_symbol
_atom_site_fract_x
_atom_site_fract_y
_atom_site_fract_z
_atom_site_U_iso_or_equiv
_atom_site_adp_type
_atom_site_occupancy
_atom_site_site_symmetry_order
_atom_site_calc_flag
_atom_site_refinement_flags_posn
_atom_site_refinement_flags_adp
_atom_site_refinement_flags_occupancy
Pt1 Pt 0.54229(2) 0.7500 0.63974(2) 0.02608(16) Uani 1 2 d S T P
N1 N 0.7893(5) 0.7500 0.3915(5) 0.044(2) Uani 1 2 d S T P
N2 N 0.7116(5) 0.7500 0.3444(4) 0.0332(17) Uani 1 2 d S T P
N3 N 0.5663(5) 0.7500 0.3095(4) 0.0327(17) Uani 1 2 d S T P
N4 N 0.4229(5) 0.7500 0.2659(4) 0.0397(19) Uani 1 2 d S T P
N5 N 0.3490(5) 0.7500 0.2768(5) 0.048(2) Uani 1 2 d S T P
N6 N 0.6569(5) 0.7500 0.7166(4) 0.0325(17) Uani 1 2 d S T P
N7 N 0.5085(4) 0.7500 0.7155(3) 0.0251(14) Uani 1 2 d S T P
N8 N 0.4158(4) 0.7500 0.5892(4) 0.0275(15) Uani 1 2 d S T P
C1 C 0.5706(5) 0.7500 0.5610(4) 0.0288(18) Uani 1 2 d S TU P
C2 C 0.5801(6) 0.7500 0.5083(5) 0.0349(19) Uani 1 2 d S TU P
C3 C 0.8378(8) 0.7500 0.3560(7) 0.054(3) Uani 1 2 d S T P
H3 H 0.8975 0.7500 0.3757 0.064 Uiso 1 2 calc RS T P
C4 C 0.7915(8) 0.7500 0.2887(6) 0.056(3) Uani 1 2 d S T P
H4 H 0.8118 0.7500 0.2539 0.068 Uiso 1 2 calc RS T P
C5 C 0.7107(8) 0.7500 0.2818(6) 0.052(3) Uani 1 2 d S T P
H5 H 0.6625 0.7500 0.2407 0.062 Uiso 1 2 calc RS T P
C6 C 0.6393(6) 0.7500 0.3620(4) 0.0277(18) Uani 1 2 d S T P
C7 C 0.6504(6) 0.7500 0.4284(4) 0.0309(19) Uani 1 2 d S T P
H7 H 0.7050 0.7500 0.4633 0.037 Uiso 1 2 calc RS T P
C8 C 0.5796(6) 0.7500 0.4425(5) 0.0299(18) Uani 1 2 d S T P
C9 C 0.4996(6) 0.7500 0.3879(5) 0.035(2) Uani 1 2 d S T P
H9 H 0.4488 0.7500 0.3949 0.042 Uiso 1 2 calc RS T P
C10 C 0.4999(6) 0.7500 0.3244(5) 0.033(2) Uani 1 2 d S T P
C11 C 0.4091(8) 0.7500 0.2010(6) 0.052(3) Uani 1 2 d S T P
H11 H 0.4510 0.7500 0.1831 0.063 Uiso 1 2 calc RS T P
C12 C 0.3248(8) 0.7500 0.1647(7) 0.065(4) Uani 1 2 d S T P
H12 H 0.2955 0.7500 0.1173 0.077 Uiso 1 2 calc RS T P
C13 C 0.2911(7) 0.7500 0.2145(7) 0.058(3) Uani 1 2 d S T P
H13 H 0.2325 0.7500 0.2042 0.070 Uiso 1 2 calc RS T P
C14 C 0.7326(6) 0.7500 0.7131(6) 0.042(2) Uani 1 2 d S T P
H14 H 0.7359 0.7500 0.6704 0.051 Uiso 1 2 calc RS T P
C15 C 0.8066(6) 0.7500 0.7711(6) 0.044(2) Uani 1 2 d S T P
H15 H 0.8595 0.7500 0.7674 0.053 Uiso 1 2 calc RS T P
C16 C 0.8032(6) 0.7500 0.8334(5) 0.041(2) Uani 1 2 d S T P
C17 C 0.7252(6) 0.7500 0.8362(5) 0.035(2) Uani 1 2 d S T P
H17 H 0.7211 0.7500 0.8787 0.042 Uiso 1 2 calc RS T P
C18 C 0.6526(5) 0.7500 0.7782(4) 0.0294(18) Uani 1 2 d S T P
C19 C 0.5675(5) 0.7500 0.7780(4) 0.0292(18) Uani 1 2 d S T P
C20 C 0.5455(6) 0.7500 0.8333(5) 0.036(2) Uani 1 2 d S T P
H20 H 0.5876 0.7500 0.8777 0.043 Uiso 1 2 calc RS T P
C21 C 0.4615(6) 0.7500 0.8224(5) 0.034(2) Uani 1 2 d S T P
C22 C 0.4006(6) 0.7500 0.7569(5) 0.0321(19) Uani 1 2 d S T P
H22 H 0.3426 0.7500 0.7490 0.039 Uiso 1 2 calc RS T P
C23 C 0.4257(5) 0.7500 0.7033(4) 0.0261(17) Uani 1 2 d S T P
C24 C 0.3728(5) 0.7500 0.6302(4) 0.0277(18) Uani 1 2 d S T P
C25 C 0.2855(6) 0.7500 0.6045(5) 0.0305(19) Uani 1 2 d S T P
H25 H 0.2566 0.7500 0.6338 0.037 Uiso 1 2 calc RS T P
C26 C 0.2413(5) 0.7500 0.5357(5) 0.035(2) Uani 1 2 d S T P
C27 C 0.2861(6) 0.7500 0.4955(5) 0.036(2) Uani 1 2 d S T P
H27 H 0.2572 0.7500 0.4480 0.043 Uiso 1 2 calc RS T P
C28 C 0.3738(6) 0.7500 0.5240(5) 0.034(2) Uani 1 2 d S T P
H28 H 0.4037 0.7500 0.4955 0.040 Uiso 1 2 calc RS T P
C29 C 0.8828(6) 0.7500 0.9005(6) 0.044(2) Uani 1 2 d S T P
C30 C 0.9632(7) 0.7500 0.8888(7) 0.068(4) Uani 1 2 d S T P
H30A H 0.9707 0.8794 0.8714 0.081 Uiso 0.5 1 calc GR . .
H30B H 0.9603 0.6471 0.8560 0.081 Uiso 0.5 1 calc GR . .
H30C H 1.0109 0.7235 0.9312 0.081 Uiso 0.5 1 calc GR . .
C31 C 0.8793(6) 0.5599(17) 0.9387(5) 0.077(3) Uani 1 1 d . . .
H31A H 0.9223 0.5659 0.9845 0.092 Uiso 1 1 calc GR . .
H31B H 0.8895 0.4448 0.9155 0.092 Uiso 1 1 calc GR . .
H31C H 0.8237 0.5482 0.9403 0.092 Uiso 1 1 calc GR . .
C32 C 0.4345(6) 0.7500 0.8828(5) 0.039(2) Uani 1 2 d S T P
C33 C 0.5080(8) 0.7500 0.9499(5) 0.062(4) Uani 1 2 d S T P
H33A H 0.4880 0.7789 0.9855 0.075 Uiso 0.5 1 calc R . .
H33B H 0.5485 0.8513 0.9500 0.075 Uiso 0.5 1 calc R . .
H33C H 0.5351 0.6199 0.9579 0.075 Uiso 0.5 1 calc R . .
C34 C 0.3840(6) 0.5670(15) 0.8787(4) 0.063(2) Uani 1 1 d . . .
H34A H 0.3678 0.5623 0.9172 0.075 Uiso 1 1 calc GR . .
H34B H 0.4178 0.4502 0.8792 0.075 Uiso 1 1 calc GR . .
H34C H 0.3334 0.5689 0.8370 0.075 Uiso 1 1 calc GR . .
C35 C 0.1447(6) 0.7500 0.5028(5) 0.039(2) Uani 1 2 d S T P
C36 C 0.1046(6) 0.7500 0.5545(6) 0.048(3) Uani 1 2 d S T P
H36A H 0.0454 0.7888 0.5325 0.057 Uiso 0.5 1 calc GR . .
H36B H 0.1343 0.8441 0.5904 0.057 Uiso 0.5 1 calc GR . .
H36C H 0.1084 0.6171 0.5735 0.057 Uiso 0.5 1 calc GR . .
C37 C 0.1143(4) 0.5642(12) 0.4581(4) 0.0510(19) Uani 1 1 d . . .
H37A H 0.1370 0.4455 0.4852 0.061 Uiso 1 1 calc GR . .
H37B H 0.1340 0.5702 0.4215 0.061 Uiso 1 1 calc GR . .
H37C H 0.0528 0.5593 0.4393 0.061 Uiso 1 1 calc GR . .
P1 P 0.9643(3) 0.2500 0.7553(3) 0.0867(13) Uani 1 2 d S T P
F1 F 1.0022(7) 0.2500 0.7004(5) 0.096(3) Uani 1 2 d S T P
F2 F 1.0273(7) 0.4183(15) 0.7944(5) 0.141(3) Uani 1 1 d . . .
F3 F 0.9011(6) 0.4187(15) 0.7146(6) 0.148(4) Uani 1 1 d . . .
F4 F 0.9241(10) 0.2500 0.8083(7) 0.138(5) Uani 1 2 d S T P
N9 N 0.1957(8) 0.7500 0.7451(9) 0.097(5) Uani 1 2 d S T P
C38 C 0.1224(9) 0.7500 0.7219(8) 0.066(4) Uani 1 2 d S T P
C39 C 0.0349(9) 0.7500 0.6908(9) 0.075(4) Uani 1 2 d S T P
H39A H 0.0117 0.8224 0.7187 0.113 Uiso 0.5 1 calc GR . .
H39B H 0.0143 0.6134 0.6849 0.113 Uiso 0.5 1 calc GR . .
H39C H 0.0172 0.8142 0.6468 0.113 Uiso 0.5 1 calc GR . .

loop_
_atom_site_aniso_label
_atom_site_aniso_U_11
_atom_site_aniso_U_22
_atom_site_aniso_U_33
_atom_site_aniso_U_23
_atom_site_aniso_U_13
_atom_site_aniso_U_12
Pt1 0.0281(2) 0.0226(2) 0.0264(2) 0.000 0.00952(14) 0.000
N1 0.038(4) 0.055(6) 0.039(5) 0.000 0.015(4) 0.000
N2 0.038(4) 0.026(4) 0.038(4) 0.000 0.019(3) 0.000
N3 0.042(4) 0.024(4) 0.030(4) 0.000 0.012(3) 0.000
N4 0.039(4) 0.030(4) 0.038(5) 0.000 0.002(4) 0.000
N5 0.036(4) 0.045(5) 0.058(6) 0.000 0.011(4) 0.000
N6 0.035(4) 0.032(4) 0.028(4) 0.000 0.010(3) 0.000
N7 0.033(4) 0.024(4) 0.023(3) 0.000 0.016(3) 0.000
N8 0.031(4) 0.016(3) 0.031(4) 0.000 0.008(3) 0.000
C1 0.035(4) 0.032(5) 0.022(4) 0.000 0.014(3) 0.000
C2 0.037(5) 0.027(5) 0.043(4) 0.000 0.020(4) 0.000
C3 0.052(6) 0.048(7) 0.074(8) 0.000 0.039(6) 0.000
C4 0.061(7) 0.067(8) 0.056(7) 0.000 0.039(6) 0.000
C5 0.063(7) 0.063(8) 0.035(6) 0.000 0.026(5) 0.000
C6 0.038(4) 0.020(4) 0.024(4) 0.000 0.011(4) 0.000
C7 0.032(4) 0.026(4) 0.029(5) 0.000 0.006(4) 0.000
C8 0.037(5) 0.021(4) 0.030(4) 0.000 0.012(4) 0.000
C9 0.042(5) 0.025(4) 0.040(5) 0.000 0.018(4) 0.000
C10 0.035(5) 0.019(4) 0.042(5) 0.000 0.012(4) 0.000
C11 0.063(7) 0.029(5) 0.043(6) 0.000 -0.002(5) 0.000
C12 0.065(8) 0.045(7) 0.048(7) 0.000 -0.015(6) 0.000
C13 0.040(6) 0.036(6) 0.071(9) 0.000 -0.008(6) 0.000
C14 0.039(5) 0.043(6) 0.048(6) 0.000 0.020(5) 0.000
C15 0.030(5) 0.045(6) 0.056(7) 0.000 0.015(5) 0.000
C16 0.036(5) 0.036(5) 0.040(5) 0.000 0.004(4) 0.000
C17 0.037(5) 0.036(5) 0.028(5) 0.000 0.008(4) 0.000
C18 0.034(4) 0.030(5) 0.020(4) 0.000 0.007(3) 0.000
C19 0.032(4) 0.022(4) 0.028(4) 0.000 0.006(4) 0.000
C20 0.036(5) 0.033(5) 0.029(5) 0.000 0.004(4) 0.000
C21 0.035(5) 0.032(5) 0.031(5) 0.000 0.011(4) 0.000
C22 0.032(4) 0.028(5) 0.033(5) 0.000 0.009(4) 0.000
C23 0.027(4) 0.020(4) 0.029(4) 0.000 0.010(3) 0.000
C24 0.036(4) 0.022(4) 0.026(4) 0.000 0.014(4) 0.000
C25 0.034(4) 0.018(4) 0.035(5) 0.000 0.009(4) 0.000
C26 0.024(4) 0.030(5) 0.040(5) 0.000 0.001(4) 0.000
C27 0.037(5) 0.034(5) 0.028(5) 0.000 0.005(4) 0.000
C28 0.041(5) 0.034(5) 0.027(4) 0.000 0.014(4) 0.000
C29 0.031(5) 0.047(6) 0.043(6) 0.000 0.002(4) 0.000
C30 0.037(6) 0.093(11) 0.063(8) 0.000 0.008(5) 0.000
C31 0.049(5) 0.090(8) 0.062(6) 0.032(6) -0.008(4) -0.004(5)
C32 0.038(5) 0.058(7) 0.021(4) 0.000 0.012(4) 0.000
C33 0.059(7) 0.101(11) 0.024(5) 0.000 0.013(5) 0.000
C34 0.076(6) 0.075(6) 0.043(5) 0.009(4) 0.029(4) -0.013(5)
C35 0.026(4) 0.039(5) 0.039(5) 0.000 0.001(4) 0.000
C36 0.034(5) 0.053(7) 0.046(6) 0.000 0.005(4) 0.000
C37 0.039(4) 0.046(5) 0.053(5) -0.010(4) 0.003(3) -0.007(3)
P1 0.107(3) 0.074(3) 0.104(4) 0.000 0.068(3) 0.000
F1 0.113(7) 0.101(7) 0.089(7) 0.000 0.057(6) 0.000
F2 0.200(9) 0.132(8) 0.101(7) -0.032(5) 0.073(6) -0.046(7)
F3 0.158(8) 0.114(7) 0.220(12) 0.046(7) 0.127(8) 0.051(6)
F4 0.197(13) 0.129(11) 0.143(11) 0.000 0.125(11) 0.000
N9 0.050(7) 0.098(11) 0.123(13) 0.000 0.013(7) 0.000
C38 0.065(8) 0.056(8) 0.075(9) 0.000 0.024(7) 0.000
C39 0.069(9) 0.069(10) 0.092(11) 0.000 0.037(8) 0.000

loop_
_atom_type_symbol
_atom_type_description
_atom_type_scat_dispersion_real
_atom_type_scat_dispersion_imag
_atom_type_scat_source
C C 0.0033 0.0016 'International Tables Vol C Tables 4.2.6.8 and 6.1.1.4'
H H 0.0000 0.0000 'International Tables Vol C Tables 4.2.6.8 and 6.1.1.4'
N N 0.0061 0.0033 'International Tables Vol C Tables 4.2.6.8 and 6.1.1.4'
F F 0.0171 0.0103 'International Tables Vol C Tables 4.2.6.8 and 6.1.1.4'
P P 0.1023 0.0942 'International Tables Vol C Tables 4.2.6.8 and 6.1.1.4'
Pt Pt -1.7033 8.3905 'International Tables Vol C Tables 4.2.6.8 and 6.1.1.4'

loop_
_exptl_crystal_face_index_h
_exptl_crystal_face_index_k
_exptl_crystal_face_index_l
_exptl_crystal_face_perp_dist
4 0 -2 0.1035
2 1 4 0.1030
4 0 2 0.1156
4 -2 -4 0.1060
3 0 -4 0.0727
0 1 4 0.0901
1 0 4 0.1018
-4 0 3 0.1183
-4 -2 1 0.1147
-4 0 -3 0.1309
-4 1 -1 0.1129
-4 2 2 0.0768
-3 0 4 0.0929
-1 -4 -1 0.1029
0 -2 -4 0.0921
0 0 -4 0.1147

loop_
_geom_angle_atom_site_label_1
_geom_angle_atom_site_label_2
_geom_angle_atom_site_label_3
_geom_angle
_geom_angle_site_symmetry_1
_geom_angle_site_symmetry_3
N6 Pt1 N8 160.7(3) . .
N7 Pt1 N6 80.2(3) . .
N7 Pt1 N8 80.5(3) . .
N7 Pt1 C1 177.3(3) . .
C1 Pt1 N6 102.5(3) . .
C1 Pt1 N8 96.8(3) . .
N2 N1 C3 103.5(9) . .
N1 N2 C5 112.2(9) . .
N1 N2 C6 121.1(8) . .
C5 N2 C6 126.7(9) . .
C10 N3 C6 114.9(8) . .
N5 N4 C10 116.7(9) . .
C11 N4 N5 112.6(9) . .
C11 N4 C10 130.7(10) . .
C13 N5 N4 101.7(10) . .
C14 N6 Pt1 127.9(7) . .
C14 N6 C18 119.1(8) . .
C18 N6 Pt1 113.0(6) . .
C19 N7 Pt1 119.2(6) . .
C19 N7 C23 121.9(7) . .
C23 N7 Pt1 118.8(6) . .
C24 N8 Pt1 113.5(6) . .
C28 N8 Pt1 127.2(7) . .
C28 N8 C24 119.3(8) . .
C2 C1 Pt1 173.9(8) . .
C1 C2 C8 172.5(10) . .
N1 C3 H3 124.0 . .
N1 C3 C4 112.1(11) . .
C4 C3 H3 124.0 . .
C3 C4 H4 127.3 . .
C5 C4 C3 105.5(10) . .
C5 C4 H4 127.3 . .
N2 C5 H5 126.6 . .
C4 C5 N2 106.8(10) . .
C4 C5 H5 126.6 . .
N3 C6 N2 113.9(8) . .
N3 C6 C7 126.2(9) . .
C7 C6 N2 119.8(8) . .
C6 C7 H7 121.2 . .
C6 C7 C8 117.5(8) . .
C8 C7 H7 121.2 . .
C2 C8 C9 116.8(8) . .
C7 C8 C2 124.7(8) . .
C7 C8 C9 118.5(8) . .
C8 C9 H9 121.8 . .
C10 C9 C8 116.3(9) . .
C10 C9 H9 121.8 . .
N3 C10 N4 112.5(9) . .
N3 C10 C9 126.5(9) . .
C9 C10 N4 120.9(9) . .
N4 C11 H11 125.8 . .
N4 C11 C12 108.5(13) . .
C12 C11 H11 125.8 . .
C11 C12 H12 128.3 . .
C11 C12 C13 103.4(11) . .
C13 C12 H12 128.3 . .
N5 C13 C12 113.8(11) . .
N5 C13 H13 123.1 . .
C12 C13 H13 123.1 . .
N6 C14 H14 119.4 . .
N6 C14 C15 121.3(10) . .
C15 C14 H14 119.4 . .
C14 C15 H15 119.9 . .
C16 C15 C14 120.2(10) . .
C16 C15 H15 119.9 . .
C15 C16 C17 117.8(9) . .
C15 C16 C29 123.4(10) . .
C17 C16 C29 118.8(10) . .
C16 C17 H17 119.5 . .
C16 C17 C18 121.1(9) . .
C18 C17 H17 119.5 . .
N6 C18 C17 120.5(8) . .
N6 C18 C19 116.0(7) . .
C17 C18 C19 123.5(8) . .
N7 C19 C18 111.6(8) . .
N7 C19 C20 120.7(8) . .
C20 C19 C18 127.7(8) . .
C19 C20 H20 120.6 . .
C21 C20 C19 118.7(8) . .
C21 C20 H20 120.6 . .
C20 C21 C22 119.9(9) . .
C20 C21 C32 120.2(8) . .
C22 C21 C32 119.9(8) . .
C21 C22 H22 120.4 . .
C23 C22 C21 119.2(8) . .
C23 C22 H22 120.4 . .
N7 C23 C22 119.5(8) . .
N7 C23 C24 111.8(7) . .
C22 C23 C24 128.7(8) . .
N8 C24 C23 115.4(7) . .
N8 C24 C25 121.6(8) . .
C25 C24 C23 123.0(8) . .
C24 C25 H25 120.5 . .
C26 C25 C24 119.0(9) . .
C26 C25 H25 120.5 . .
C25 C26 C35 122.6(9) . .
C27 C26 C25 118.2(8) . .
C27 C26 C35 119.3(9) . .
C26 C27 H27 119.8 . .
C26 C27 C28 120.4(9) . .
C28 C27 H27 119.8 . .
N8 C28 C27 121.5(9) . .
N8 C28 H28 119.3 . .
C27 C28 H28 119.3 . .
C30 C29 C16 112.2(10) . .
C30 C29 C31 108.9(6) . .
C30 C29 C31 108.9(7) . 4_575
C31 C29 C16 107.0(6) 4_575 .
C31 C29 C16 107.0(6) . .
C31 C29 C31 112.9(13) . 4_575
C29 C30 H30A 109.5 . .
C29 C30 H30B 109.5 . .
C29 C30 H30C 109.5 . .
H30A C30 H30B 109.5 . .
H30A C30 H30C 109.5 . .
H30B C30 H30C 109.5 . .
C29 C31 H31A 109.5 . .
C29 C31 H31B 109.5 . .
C29 C31 H31C 109.5 . .
H31A C31 H31B 109.5 . .
H31A C31 H31C 109.5 . .
H31B C31 H31C 109.5 . .
C33 C32 C21 113.1(9) . .
C34 C32 C21 108.2(5) 4_575 .
C34 C32 C21 108.2(5) . .
C34 C32 C33 107.9(6) . .
C34 C32 C33 107.9(6) 4_575 .
C34 C32 C34 111.4(10) 4_575 .
C32 C33 H33A 109.5 . .
C32 C33 H33B 109.5 . .
C32 C33 H33C 109.5 . .
H33A C33 H33B 109.5 . .
H33A C33 H33C 109.5 . .
H33B C33 H33C 109.5 . .
C32 C34 H34A 109.5 . .
C32 C34 H34B 109.5 . .
C32 C34 H34C 109.5 . .
H34A C34 H34B 109.5 . .
H34A C34 H34C 109.5 . .
H34B C34 H34C 109.5 . .
C26 C35 C37 109.2(6) . 4_575
C26 C35 C37 109.2(6) . .
C36 C35 C26 112.7(8) . .
C36 C35 C37 108.5(6) . 4_575
C36 C35 C37 108.5(6) . .
C37 C35 C37 108.6(9) . 4_575
C35 C36 H36A 109.5 . .
C35 C36 H36B 109.5 . .
C35 C36 H36C 109.5 . .
H36A C36 H36B 109.5 . .
H36A C36 H36C 109.5 . .
H36B C36 H36C 109.5 . .
C35 C37 H37A 109.5 . .
C35 C37 H37B 109.5 . .
C35 C37 H37C 109.5 . .
H37A C37 H37B 109.5 . .
H37A C37 H37C 109.5 . .
H37B C37 H37C 109.5 . .
F1 P1 F2 90.0(5) . .
F1 P1 F2 90.0(5) . 4_565
F1 P1 F3 89.0(5) . 4_565
F1 P1 F3 89.0(5) . .
F2 P1 F2 92.7(9) . 4_565
F2 P1 F3 87.7(6) 4_565 4_565
F2 P1 F3 178.9(6) 4_565 .
F2 P1 F3 179.0(6) . 4_565
F2 P1 F3 87.7(6) . .
F3 P1 F3 91.9(10) . 4_565
F4 P1 F1 178.3(9) . .
F4 P1 F2 91.1(6) . 4_565
F4 P1 F2 91.1(6) . .
F4 P1 F3 89.9(6) . 4_565
F4 P1 F3 89.9(6) . .
N9 C38 C39 176.9(18) . .
C38 C39 H39A 109.5 . .
C38 C39 H39B 109.5 . .
C38 C39 H39C 109.5 . .
H39A C39 H39B 109.5 . .
H39A C39 H39C 109.5 . .
H39B C39 H39C 109.5 . .

loop_
_geom_bond_atom_site_label_1
_geom_bond_atom_site_label_2
_geom_bond_distance
_geom_bond_site_symmetry_2
Pt1 N6 2.026(7) .
Pt1 N7 1.949(7) .
Pt1 N8 2.027(7) .
Pt1 C1 1.952(8) .
N1 N2 1.330(12) .
N1 C3 1.344(14) .
N2 C5 1.350(13) .
N2 C6 1.446(12) .
N3 C6 1.326(12) .
N3 C10 1.311(13) .
N4 N5 1.391(13) .
N4 C10 1.432(12) .
N4 C11 1.330(15) .
N5 C13 1.327(15) .
N6 C14 1.343(13) .
N6 C18 1.363(12) .
N7 C19 1.336(11) .
N7 C23 1.351(11) .
N8 C24 1.365(12) .
N8 C28 1.308(12) .
C1 C2 1.215(13) .
C2 C8 1.422(13) .
C3 H3 0.9500 .
C3 C4 1.360(18) .
C4 H4 0.9500 .
C4 C5 1.347(17) .
C5 H5 0.9500 .
C6 C7 1.373(12) .
C7 H7 0.9500 .
C7 C8 1.375(13) .
C8 C9 1.424(13) .
C9 H9 0.9500 .
C9 C10 1.377(14) .
C11 H11 0.9500 .
C11 C12 1.358(17) .
C12 H12 0.9500 .
C12 C13 1.41(2) .
C13 H13 0.9500 .
C14 H14 0.9500 .
C14 C15 1.397(15) .
C15 H15 0.9500 .
C15 C16 1.374(16) .
C16 C17 1.376(14) .
C16 C29 1.559(13) .
C17 H17 0.9500 .
C17 C18 1.384(12) .
C18 C19 1.471(13) .
C19 C20 1.393(14) .
C20 H20 0.9500 .
C20 C21 1.379(13) .
C21 C22 1.395(13) .
C21 C32 1.553(13) .
C22 H22 0.9500 .
C22 C23 1.393(13) .
C23 C24 1.483(12) .
C24 C25 1.391(13) .
C25 H25 0.9500 .
C25 C26 1.380(13) .
C26 C27 1.376(14) .
C26 C35 1.539(12) .
C27 H27 0.9500 .
C27 C28 1.396(13) .
C28 H28 0.9500 .
C29 C30 1.512(16) .
C29 C31 1.542(12) .
C29 C31 1.542(12) 4_575
C30 H30A 0.9800 .
C30 H30B 0.9800 .
C30 H30C 0.9800 .
C31 H31A 0.9800 .
C31 H31B 0.9800 .
C31 H31C 0.9800 .
C32 C33 1.507(14) .
C32 C34 1.497(11) .
C32 C34 1.497(10) 4_575
C33 H33A 0.9800 .
C33 H33B 0.9800 .
C33 H33C 0.9800 .
C34 H34A 0.9800 .
C34 H34B 0.9800 .
C34 H34C 0.9800 .
C35 C36 1.532(16) .
C35 C37 1.546(9) .
C35 C37 1.546(9) 4_575
C36 H36A 0.9800 .
C36 H36B 0.9800 .
C36 H36C 0.9800 .
C37 H37A 0.9800 .
C37 H37B 0.9800 .
C37 H37C 0.9800 .
P1 F1 1.569(10) .
P1 F2 1.573(10) .
P1 F2 1.573(10) 4_565
P1 F3 1.586(10) 4_565
P1 F3 1.586(10) .
P1 F4 1.559(12) .
N9 C38 1.166(18) .
C38 C39 1.40(2) .
C39 H39A 0.9800 .
C39 H39B 0.9800 .
C39 H39C 0.9800 .

loop_
_geom_torsion_atom_site_label_1
_geom_torsion_atom_site_label_2
_geom_torsion_atom_site_label_3
_geom_torsion_atom_site_label_4
_geom_torsion
_geom_torsion_site_symmetry_4
Pt1 N6 C14 C15 180.000(3) .
Pt1 N6 C18 C17 180.000(4) .
Pt1 N6 C18 C19 0.000(4) .
Pt1 N7 C19 C18 0.000(4) .
Pt1 N7 C19 C20 180.000(4) .
Pt1 N7 C23 C22 180.000(3) .
Pt1 N7 C23 C24 0.000(4) .
Pt1 N8 C24 C23 0.000(3) .
Pt1 N8 C24 C25 180.000(3) .
Pt1 N8 C28 C27 180.000(3) .
N1 N2 C5 C4 0.000(2) .
N1 N2 C6 N3 180.000(2) .
N1 N2 C6 C7 0.000(3) .
N1 C3 C4 C5 0.000(3) .
N2 N1 C3 C4 0.000(3) .
N2 C6 C7 C8 180.000(2) .
N3 C6 C7 C8 0.000(3) .
N4 N5 C13 C12 0.000(1) .
N4 C11 C12 C13 0.000(2) .
N5 N4 C10 N3 180.000(1) .
N5 N4 C10 C9 0.000(2) .
N5 N4 C11 C12 0.000(1) .
N6 C14 C15 C16 0.000(6) .
N6 C18 C19 N7 0.000(4) .
N6 C18 C19 C20 180.000(5) .
N7 C19 C20 C21 0.000(5) .
N7 C23 C24 N8 0.000(3) .
N7 C23 C24 C25 180.000(4) .
N8 C24 C25 C26 0.000(4) .
C2 C8 C9 C10 180.000(2) .
C3 N1 N2 C5 0.000(2) .
C3 N1 N2 C6 180.000(2) .
C3 C4 C5 N2 0.000(2) .
C5 N2 C6 N3 0.000(2) .
C5 N2 C6 C7 180.000(2) .
C6 N2 C5 C4 180.000(2) .
C6 N3 C10 N4 180.000(2) .
C6 N3 C10 C9 0.000(3) .
C6 C7 C8 C2 180.000(3) .
C6 C7 C8 C9 0.000(3) .
C7 C8 C9 C10 0.000(3) .
C8 C9 C10 N3 0.000(3) .
C8 C9 C10 N4 180.000(2) .
C10 N3 C6 N2 180.000(2) .
C10 N3 C6 C7 0.000(2) .
C10 N4 N5 C13 180.000(1) .
C10 N4 C11 C12 180.000(2) .
C11 N4 N5 C13 0.000(2) .
C11 N4 C10 N3 0.000(2) .
C11 N4 C10 C9 180.000(2) .
C11 C12 C13 N5 0.000(1) .
C14 N6 C18 C17 0.000(5) .
C14 N6 C18 C19 180.000(4) .
C14 C15 C16 C17 0.000(5) .
C14 C15 C16 C29 180.000(5) .
C15 C16 C17 C18 0.000(6) .
C15 C16 C29 C30 0.000(6) .
C15 C16 C29 C31 119.4(8) 4_575
C15 C16 C29 C31 -119.4(8) .
C16 C17 C18 N6 0.000(5) .
C16 C17 C18 C19 180.000(5) .
C17 C16 C29 C30 180.000(6) .
C17 C16 C29 C31 60.6(8) .
C17 C16 C29 C31 -60.6(8) 4_575
C17 C18 C19 N7 180.000(4) .
C17 C18 C19 C20 0.000(6) .
C18 N6 C14 C15 0.000(6) .
C18 C19 C20 C21 180.000(5) .
C19 N7 C23 C22 0.000(4) .
C19 N7 C23 C24 180.000(4) .
C19 C20 C21 C22 0.000(6) .
C19 C20 C21 C32 180.000(5) .
C20 C21 C22 C23 0.000(6) .
C20 C21 C32 C33 0.000(7) .
C20 C21 C32 C34 119.6(6) 4_575
C20 C21 C32 C34 -119.6(6) .
C21 C22 C23 N7 0.000(5) .
C21 C22 C23 C24 180.000(4) .
C22 C21 C32 C33 180.000(5) .
C22 C21 C32 C34 -60.4(6) 4_575
C22 C21 C32 C34 60.4(6) .
C22 C23 C24 N8 180.000(4) .
C22 C23 C24 C25 0.000(5) .
C23 N7 C19 C18 180.000(4) .
C23 N7 C19 C20 0.000(5) .
C23 C24 C25 C26 180.000(3) .
C24 N8 C28 C27 0.000(4) .
C24 C25 C26 C27 0.000(4) .
C24 C25 C26 C35 180.000(3) .
C25 C26 C27 C28 0.000(4) .
C25 C26 C35 C36 0.000(4) .
C25 C26 C35 C37 120.7(6) 4_575
C25 C26 C35 C37 -120.7(6) .
C26 C27 C28 N8 0.000(4) .
C27 C26 C35 C36 180.000(3) .
C27 C26 C35 C37 59.3(6) .
C27 C26 C35 C37 -59.3(6) 4_575
C28 N8 C24 C23 180.000(3) .
C28 N8 C24 C25 0.000(4) .
C29 C16 C17 C18 180.000(5) .
C32 C21 C22 C23 180.000(4) .
C35 C26 C27 C28 180.000(3) .

loop_
_platon_squeeze_void_nr
_platon_squeeze_void_average_x
_platon_squeeze_void_average_y
_platon_squeeze_void_average_z
_platon_squeeze_void_volume
_platon_squeeze_void_count_electrons
_platon_squeeze_void_content
1 0.234 -0.040 0.948 155 18 'C2 H3 N'
2 0.766 -0.023 1.052 155 18 'C2 H3 N'
3 0.179 0.250 0.398 11 1 ' '
4 0.821 0.750 0.602 11 1 ' '
